data_4323250
loop_
_publ_author_name
'Esther Delgado'
'M. Angeles Garc\'ia'
'Enrique Gutierrez-Puebla'
'Elisa Hern\'andez'
'Noelia Mansilla'
'F\'elix Zamora'

_publ_contact_author
;
        E. Guti\'errez Puebla
        Instituto de Ciencia de Materiales
        CSIC
        Campus de Cantoblanco
        28049 MADRID
        Spain
;
_publ_contact_author_email enrique@immrx1.icmm.csic.es
_publ_contact_author_fax '34 1 372-0623'
_publ_contact_author_phone '34 1 334-9024'
_publ_section_title
;
 Tridentate Coordination Modes of Functionalized Titanocene Thiolates.
 Crystal Structure of
 [(\h5-C5H4SiMe3)Ti(\m-\h5:\k-P-C5H4PPh2)(\m-SPh)2W(CO)3]
;
_journal_name_full 'Inorganic Chemistry'
_journal_page_first 6684
_journal_page_last 6689
_journal_paper_doi 10.1021/ic9804972
_journal_volume 37
_journal_year 1998
_chemical_formula_sum 'C40 H37 O3 P S2 Si Ti W'
_chemical_formula_weight 920.63
_chemical_name_systematic
; 
 ? 
;
_space_group_IT_number 33
_symmetry_cell_setting orthorhombic
_symmetry_space_group_name_Hall 'P 2c -2n'
_symmetry_space_group_name_H-M 'P n a 21'
_atom_sites_solution_hydrogens geom
_atom_sites_solution_primary direct
_atom_sites_solution_secondary difmap
_audit_creation_method SHELXL
_cell_angle_alpha 90.00
_cell_angle_beta 90.00
_cell_angle_gamma 90.00
_cell_formula_units_Z 4
_cell_length_a 23.0811(15)
_cell_length_b 14.3046(9)
_cell_length_c 11.6892(8)
_cell_measurement_temperature 293(2)
_cell_volume 3859.4(4)
_computing_structure_refinement 'SHELXL-93 (Sheldrick, 1993)'
_computing_structure_solution 'SHELXS-86 (Sheldrick, 1990)'
_diffrn_ambient_temperature 293(2)
_diffrn_measurement_device 'Siemens SMART'
_diffrn_radiation_monochromator graphite
_diffrn_radiation_source 'fine-focus sealed tube'
_diffrn_radiation_type MoK\a
_diffrn_radiation_wavelength 0.71073
_diffrn_reflns_av_R_equivalents 0.0491
_diffrn_reflns_av_sigmaI/netI 0.0621
_diffrn_reflns_limit_h_max 24
_diffrn_reflns_limit_h_min -15
_diffrn_reflns_limit_k_max 14
_diffrn_reflns_limit_k_min -15
_diffrn_reflns_limit_l_max 13
_diffrn_reflns_limit_l_min -3
_diffrn_reflns_number 8423
_diffrn_reflns_theta_max 23.38
_diffrn_reflns_theta_min 1.67
_diffrn_standards_decay_% <1
_exptl_absorpt_coefficient_mu 3.402
_exptl_absorpt_correction_T_max 0.112
_exptl_absorpt_correction_T_min 0.037
_exptl_absorpt_correction_type SADABS
_exptl_crystal_colour 'dark red'
_exptl_crystal_density_diffrn 1.584
_exptl_crystal_description prismatic
_exptl_crystal_F_000 1832
_exptl_crystal_size_max 0.3
_exptl_crystal_size_mid 0.15
_exptl_crystal_size_min 0.15
_refine_diff_density_max 1.376
_refine_diff_density_min -2.281
_refine_diff_density_rms 0.125
_refine_ls_abs_structure_details 'Flack H D (1983), Acta Cryst. A39, 876-881'
_refine_ls_abs_structure_Flack -0.011(15)
_refine_ls_extinction_method none
_refine_ls_goodness_of_fit_all 1.040
_refine_ls_goodness_of_fit_obs 1.058
_refine_ls_matrix_type full
_refine_ls_number_parameters 422
_refine_ls_number_reflns 3125
_refine_ls_number_restraints 1
_refine_ls_restrained_S_all 1.040
_refine_ls_restrained_S_obs 1.058
_refine_ls_R_factor_all 0.0483
_refine_ls_R_factor_obs 0.0462
_refine_ls_shift/esd_max -0.023
_refine_ls_shift/esd_mean 0.003
_refine_ls_structure_factor_coef Fsqd
_refine_ls_weighting_details 'w=1/[\s^2^(Fo^2^)+(0.0868P)^2^+4.0331P] where P=(Fo^2^+2Fc^2^)/3'
_refine_ls_weighting_scheme calc
_refine_ls_wR_factor_all 0.1237
_refine_ls_wR_factor_obs 0.1214
_reflns_number_observed 2935
_reflns_number_total 3125
_reflns_observed_criterion >2sigma(I)
_cod_data_source_file ic9804972.cif
_cod_data_source_block 3
_cod_depositor_comments
;
The following automatic conversions were performed:

'_refine_ls_weighting_scheme' value 'calc
w=1/[\s^2^(Fo^2^)+(0.0868P)^2^+4.0331P] where P=(Fo^2^+2Fc^2^)/3' was
changed to 'calc'. New tag '_refine_ls_weighting_details' was
created. The value of the new tag was set to
'w=1/[\s^2^(Fo^2^)+(0.0868P)^2^+4.0331P] where P=(Fo^2^+2Fc^2^)/3'.

Automatic conversion script
Id: cif_fix_values 3143 2015-03-26 13:38:13Z robertas 
;
_cod_database_code 4323250

loop_
_symmetry_equiv_pos_as_xyz
'x, y, z'
'-x, -y, z+1/2'
'x+1/2, -y+1/2, z'
'-x+1/2, y+1/2, z+1/2'

loop_
_atom_site_aniso_label
_atom_site_aniso_U_11
_atom_site_aniso_U_22
_atom_site_aniso_U_33
_atom_site_aniso_U_23
_atom_site_aniso_U_13
_atom_site_aniso_U_12
W1 0.0355(3) 0.0453(3) 0.0329(3) 0.0006(3) 0.0020(3) 0.0032(2)
C1 0.055(9) 0.077(10) 0.019(5) -0.001(6) -0.008(6) 0.024(8)
O1 0.060(7) 0.097(8) 0.061(7) -0.009(6) -0.009(6) -0.009(6)
C2 0.049(9) 0.071(10) 0.038(7) -0.008(6) 0.003(6) -0.001(7)
O2 0.096(9) 0.071(8) 0.107(9) -0.046(7) 0.020(8) 0.021(7)
C3 0.057(9) 0.066(10) 0.027(6) 0.003(7) 0.001(6) 0.000(7)
O3 0.148(14) 0.109(10) 0.057(8) 0.049(7) 0.003(8) -0.013(9)
S1 0.040(2) 0.053(2) 0.045(2) 0.0072(15) -0.0014(14) -0.0033(14)
C11 0.037(7) 0.081(9) 0.063(10) 0.022(10) 0.004(7) 0.005(7)
C12 0.050(11) 0.081(11) 0.103(13) 0.043(10) -0.003(9) 0.006(8)
C13 0.049(13) 0.178(25) 0.136(21) 0.111(23) 0.007(16) 0.002(14)
C15 0.086(15) 0.149(21) 0.066(12) 0.043(14) 0.047(12) 0.049(15)
C14 0.060(15) 0.208(36) 0.151(29) 0.135(27) 0.044(20) 0.064(21)
C16 0.071(12) 0.127(15) 0.048(9) 0.016(10) 0.023(8) 0.030(11)
S2 0.047(2) 0.045(2) 0.0346(15) -0.0008(13) 0.0051(14) 0.0040(14)
C21 0.050(8) 0.051(8) 0.045(7) 0.007(6) 0.016(6) 0.005(6)
C22 0.118(15) 0.046(9) 0.079(12) 0.005(8) 0.018(11) -0.013(9)
C23 0.117(17) 0.071(11) 0.109(16) -0.004(12) 0.010(13) -0.033(11)
C24 0.132(18) 0.041(9) 0.107(16) 0.001(10) 0.035(14) -0.025(10)
C25 0.130(19) 0.076(14) 0.093(15) 0.048(12) 0.030(13) 0.005(13)
C26 0.105(15) 0.062(11) 0.077(12) 0.014(9) 0.008(10) -0.004(10)
P1 0.041(2) 0.042(2) 0.044(2) 0.0035(14) 0.0027(14) 0.0047(14)
C31 0.062(8) 0.044(7) 0.029(6) 0.004(5) 0.001(6) 0.003(6)
C32 0.074(10) 0.060(9) 0.041(7) -0.008(7) 0.008(7) 0.002(8)
C33 0.049(9) 0.094(12) 0.056(9) -0.017(9) 0.005(7) 0.017(8)
C34 0.036(9) 0.094(12) 0.061(9) 0.012(9) 0.008(7) 0.002(8)
C35 0.040(8) 0.077(10) 0.060(9) -0.016(8) 0.007(7) -0.010(7)
C36 0.038(7) 0.048(7) 0.065(8) -0.011(7) 0.002(6) 0.003(6)
Ti1 0.0387(13) 0.0468(13) 0.0338(11) -0.0014(9) -0.0015(10) 0.0044(9)
C41 0.037(8) 0.052(8) 0.052(7) 0.004(6) 0.005(6) 0.007(6)
C42 0.064(11) 0.072(11) 0.054(9) 0.013(8) -0.007(8) 0.005(8)
C43 0.091(13) 0.085(12) 0.051(9) 0.019(9) 0.000(9) 0.009(10)
C44 0.094(15) 0.048(10) 0.101(14) 0.019(9) 0.030(12) 0.017(9)
C45 0.106(16) 0.039(9) 0.074(12) 0.008(9) -0.010(12) 0.007(9)
C46 0.056(9) 0.059(9) 0.061(9) -0.002(7) 0.005(8) 0.001(7)
C51 0.064(10) 0.080(11) 0.026(6) 0.002(6) 0.011(7) 0.022(8)
C52 0.050(8) 0.052(8) 0.050(8) -0.011(6) -0.007(6) 0.012(7)
C53 0.057(11) 0.059(11) 0.109(17) 0.019(9) -0.040(11) 0.010(7)
C54 0.050(9) 0.071(10) 0.048(7) 0.007(7) -0.014(6) 0.018(7)
C55 0.053(9) 0.072(10) 0.056(9) 0.025(8) -0.001(7) 0.022(8)
C61 0.054(9) 0.037(7) 0.043(7) -0.013(6) -0.005(6) 0.011(6)
C62 0.058(9) 0.047(8) 0.062(9) -0.022(7) 0.004(7) 0.006(7)
C63 0.062(10) 0.068(10) 0.056(8) -0.027(8) -0.014(7) 0.003(8)
C64 0.075(11) 0.079(10) 0.034(7) -0.002(7) -0.013(7) 0.007(9)
C65 0.055(9) 0.038(7) 0.045(7) -0.012(5) 0.010(6) -0.002(6)

loop_
_atom_site_label
_atom_site_type_symbol
_atom_site_fract_x
_atom_site_fract_y
_atom_site_fract_z
_atom_site_U_iso_or_equiv
_atom_site_thermal_displace_type
_atom_site_occupancy
_atom_site_calc_flag
_atom_site_refinement_flags
_atom_site_disorder_group
W1 W 0.11616(2) 0.19473(3) 0.28551(6) 0.0379(2) Uani 1 d . .
C1 C 0.1830(6) 0.2298(11) 0.3772(10) 0.051(3) Uani 1 d . .
O1 O 0.2199(5) 0.2499(9) 0.4436(9) 0.073(3) Uani 1 d . .
C2 C 0.0814(7) 0.3173(11) 0.3342(13) 0.053(4) Uani 1 d . .
O2 O 0.0662(5) 0.3881(8) 0.3672(13) 0.091(4) Uani 1 d . .
C3 C 0.0955(6) 0.1289(10) 0.4279(10) 0.050(3) Uani 1 d . .
O3 O 0.0836(7) 0.0891(10) 0.5103(10) 0.105(5) Uani 1 d . .
S1 S 0.02514(14) 0.1205(2) 0.2153(3) 0.0461(7) Uani 1 d . .
C11 C -0.0416(6) 0.1577(11) 0.2735(16) 0.060(4) Uani 1 d . .
C12 C -0.0907(7) 0.1090(12) 0.2348(17) 0.078(5) Uani 1 d . .
H12 H -0.0876(7) 0.0635(12) 0.1783(17) 0.094 Uiso 1 calc R .
C13 C -0.1445(8) 0.1310(22) 0.2834(30) 0.121(10) Uani 1 d . .
H13 H -0.1773(8) 0.0986(22) 0.2598(30) 0.145 Uiso 1 calc R .
C15 C -0.1024(11) 0.2449(20) 0.4026(17) 0.100(8) Uani 1 d . .
H15 H -0.1066(11) 0.2899(20) 0.4595(17) 0.120 Uiso 1 calc R .
C14 C -0.1496(12) 0.1980(25) 0.3640(31) 0.139(17) Uani 1 d . .
H14 H -0.1860(12) 0.2123(25) 0.3934(31) 0.167 Uiso 1 calc R .
C16 C -0.0477(8) 0.2264(16) 0.3582(14) 0.082(5) Uani 1 d . .
H16 H -0.0155(8) 0.2592(16) 0.3843(14) 0.098 Uiso 1 calc R .
S2 S 0.15203(15) 0.2665(2) 0.1029(2) 0.0422(7) Uani 1 d . .
C21 C 0.1698(6) 0.3889(9) 0.1049(12) 0.049(3) Uani 1 d . .
C22 C 0.1857(9) 0.4337(10) 0.2021(16) 0.081(5) Uani 1 d . .
H22 H 0.1813(9) 0.4035(10) 0.2720(16) 0.097 Uiso 1 calc R .
C23 C 0.2084(9) 0.5241(13) 0.1998(20) 0.099(6) Uani 1 d . .
H23 H 0.2211(9) 0.5529(13) 0.2666(20) 0.118 Uiso 1 calc R .
C24 C 0.2115(10) 0.5688(12) 0.0978(20) 0.093(6) Uani 1 d . .
H24 H 0.2238(10) 0.6307(12) 0.0959(20) 0.112 Uiso 1 calc R .
C25 C 0.1972(10) 0.5260(14) -0.0012(19) 0.100(7) Uani 1 d . .
H25 H 0.2016(10) 0.5572(14) -0.0705(19) 0.120 Uiso 1 calc R .
C26 C 0.1760(9) 0.4354(12) 0.0009(17) 0.082(5) Uani 1 d . .
H26 H 0.1660(9) 0.4056(12) -0.0670(17) 0.098 Uiso 1 calc R .
P1 P 0.16130(14) 0.0578(2) 0.1792(3) 0.0423(7) Uani 1 d . .
C31 C 0.2368(6) 0.0618(8) 0.1284(10) 0.045(3) Uani 1 d . .
C32 C 0.2588(7) -0.0059(10) 0.0554(11) 0.059(4) Uani 1 d . .
H32 H 0.2351(7) -0.0551(10) 0.0325(11) 0.070 Uiso 1 calc R .
C33 C 0.3141(7) -0.0017(13) 0.0166(13) 0.066(4) Uani 1 d . .
H33 H 0.3276(7) -0.0477(13) -0.0328(13) 0.080 Uiso 1 calc R .
C34 C 0.3502(6) 0.0695(12) 0.0493(13) 0.064(4) Uani 1 d . .
H34 H 0.3877(6) 0.0737(12) 0.0206(13) 0.076 Uiso 1 calc R .
C35 C 0.3297(6) 0.1343(11) 0.1255(13) 0.059(4) Uani 1 d . .
H35 H 0.3542(6) 0.1815(11) 0.1510(13) 0.071 Uiso 1 calc R .
C36 C 0.2739(5) 0.1311(9) 0.1648(13) 0.050(3) Uani 1 d . .
H36 H 0.2610(5) 0.1759(9) 0.2165(13) 0.061 Uiso 1 calc R .
Ti1 Ti 0.06084(10) 0.18875(14) 0.0340(2) 0.0398(5) Uani 1 d . .
C41 C 0.1572(6) -0.0596(11) 0.2407(13) 0.047(3) Uani 1 d . .
C42 C 0.1735(7) -0.0707(13) 0.3518(14) 0.063(4) Uani 1 d . .
H42 H 0.1802(7) -0.0174(13) 0.3954(14) 0.076 Uiso 1 calc R .
C43 C 0.1806(8) -0.1548(14) 0.4019(14) 0.076(5) Uani 1 d . .
H43 H 0.1945(8) -0.1602(14) 0.4763(14) 0.091 Uiso 1 calc R .
C44 C 0.1657(10) -0.2361(13) 0.3350(19) 0.081(6) Uani 1 d . .
H44 H 0.1688(10) -0.2956(13) 0.3665(19) 0.097 Uiso 1 calc R .
C45 C 0.1473(10) -0.2250(13) 0.2272(19) 0.073(5) Uani 1 d . .
H45 H 0.1377(10) -0.2773(13) 0.1839(19) 0.088 Uiso 1 calc R .
C46 C 0.1424(7) -0.1382(11) 0.1800(14) 0.059(4) Uani 1 d . .
H46 H 0.1288(7) -0.1321(11) 0.1054(14) 0.071 Uiso 1 calc R .
C51 C -0.0058(7) 0.3085(10) 0.0781(12) 0.057(4) Uani 1 d . .
H51 H -0.0120(7) 0.3252(10) 0.1540(12) 0.068 Uiso 1 calc R .
C52 C 0.0329(6) 0.3491(10) 0.0089(11) 0.050(3) Uani 1 d . .
H52 H 0.0563(6) 0.3990(10) 0.0307(11) 0.060 Uiso 1 calc R .
C53 C 0.0345(9) 0.3051(10) -0.1091(21) 0.075(6) Uani 1 d . .
C54 C -0.0126(6) 0.2391(11) -0.0930(12) 0.056(4) Uani 1 d . .
H54 H -0.0266(6) 0.2011(11) -0.1513(12) 0.068 Uiso 1 calc R .
C55 C -0.0356(7) 0.2378(11) 0.0207(13) 0.060(4) Uani 1 d . .
H55 H -0.0640(7) 0.1984(11) 0.0499(13) 0.073 Uiso 1 calc R .
C61 C 0.1223(6) 0.0547(9) 0.0420(12) 0.045(3) Uani 1 d . .
C62 C 0.0665(6) 0.0203(10) 0.0205(13) 0.056(4) Uani 1 d . .
H62 H 0.0450(6) -0.0171(10) 0.0698(13) 0.067 Uiso 1 calc R .
C63 C 0.0483(7) 0.0516(11) -0.0881(12) 0.062(4) Uani 1 d . .
H63 H 0.0132(7) 0.0388(11) -0.1238(12) 0.074 Uiso 1 calc R .
C64 C 0.0934(7) 0.1054(11) -0.1311(12) 0.062(4) Uani 1 d . .
H64 H 0.0930(7) 0.1371(11) -0.2006(12) 0.075 Uiso 1 calc R .
C65 C 0.1387(6) 0.1046(8) -0.0554(11) 0.046(3) Uani 1 d . .
H65 H 0.1746(6) 0.1327(8) -0.0670(11) 0.055 Uiso 1 calc R .
Si1 Si 0.0631(3) 0.3546(4) -0.2370(5) 0.101(2) Uiso 1 d . .
C71 C 0.0199(18) 0.3068(19) -0.3405(41) 0.155(14) Uiso 1 d . .
H71A H 0.0319(18) 0.3292(19) -0.4142(41) 0.232 Uiso 1 calc R .
H71B H -0.0196(18) 0.3245(19) -0.3271(41) 0.232 Uiso 1 calc R .
H71C H 0.0232(18) 0.2399(19) -0.3383(41) 0.232 Uiso 1 calc R .
C72 C 0.1358(11) 0.3136(14) -0.2718(23) 0.099(7) Uiso 1 d . .
H72A H 0.1629(11) 0.3385(14) -0.2174(23) 0.149 Uiso 1 calc R .
H72B H 0.1461(11) 0.3343(14) -0.3472(23) 0.149 Uiso 1 calc R .
H72C H 0.1367(11) 0.2466(14) -0.2690(23) 0.149 Uiso 1 calc R .
C73 C 0.0610(12) 0.4871(19) -0.2134(40) 0.161(10) Uiso 1 d . .
H73A H 0.0874(12) 0.5036(19) -0.1532(40) 0.241 Uiso 1 calc R .
H73B H 0.0225(12) 0.5057(19) -0.1924(40) 0.241 Uiso 1 calc R .
H73C H 0.0721(12) 0.5184(19) -0.2826(40) 0.241 Uiso 1 calc R .

loop_
_atom_type_symbol
_atom_type_description
_atom_type_scat_dispersion_real
_atom_type_scat_dispersion_imag
_atom_type_scat_source
C C 0.0033 0.0016 'International Tables Vol C Tables 4.2.6.8 and 6.1.1.4'
H H 0.0000 0.0000 'International Tables Vol C Tables 4.2.6.8 and 6.1.1.4'
O O 0.0106 0.0060 'International Tables Vol C Tables 4.2.6.8 and 6.1.1.4'
Si Si 0.0817 0.0704 'International Tables Vol C Tables 4.2.6.8 and 6.1.1.4'
P P 0.1023 0.0942 'International Tables Vol C Tables 4.2.6.8 and 6.1.1.4'
S S 0.1246 0.1234 'International Tables Vol C Tables 4.2.6.8 and 6.1.1.4'
Ti Ti 0.2776 0.4457 'International Tables Vol C Tables 4.2.6.8 and 6.1.1.4'
W W -0.8490 6.8722 'International Tables Vol C Tables 4.2.6.8 and 6.1.1.4'

loop_
_geom_angle_atom_site_label_1
_geom_angle_atom_site_label_2
_geom_angle_atom_site_label_3
_geom_angle
_geom_angle_site_symmetry_1
_geom_angle_site_symmetry_3
_geom_angle_publ_flag
C1 W1 C3 81.4(6) . . ?
C1 W1 C2 86.3(6) . . ?
C3 W1 C2 94.7(6) . . ?
C1 W1 S1 163.7(4) . . ?
C3 W1 S1 82.6(4) . . ?
C2 W1 S1 97.4(4) . . ?
C1 W1 S2 95.8(4) . . ?
C3 W1 S2 173.6(4) . . ?
C2 W1 S2 90.9(4) . . ?
S1 W1 S2 99.92(11) . . ?
C1 W1 P1 98.2(4) . . ?
C3 W1 P1 98.3(4) . . ?
C2 W1 P1 166.8(4) . . ?
S1 W1 P1 81.74(11) . . ?
S2 W1 P1 76.33(10) . . ?
C1 W1 Ti1 145.9(4) . . ?
C3 W1 Ti1 131.7(4) . . ?
C2 W1 Ti1 97.1(4) . . ?
S1 W1 Ti1 49.55(9) . . ?
S2 W1 Ti1 50.37(9) . . ?
P1 W1 Ti1 72.20(8) . . ?
O1 C1 W1 172.7(11) . . ?
O2 C2 W1 173.8(14) . . ?
O3 C3 W1 178.9(13) . . ?
C11 S1 Ti1 120.1(5) . . ?
C11 S1 W1 118.7(6) . . ?
Ti1 S1 W1 80.40(11) . . ?
C12 C11 C16 119.5(16) . . ?
C12 C11 S1 115.5(14) . . ?
C16 C11 S1 124.8(13) . . ?
C11 C12 C13 118.2(23) . . ?
C14 C13 C12 121.4(27) . . ?
C14 C15 C16 120.7(27) . . ?
C15 C14 C13 120.8(22) . . ?
C15 C16 C11 119.3(23) . . ?
C21 S2 W1 117.5(4) . . ?
C21 S2 Ti1 128.7(5) . . ?
W1 S2 Ti1 79.35(12) . . ?
C22 C21 C26 118.5(14) . . ?
C22 C21 S2 122.2(11) . . ?
C26 C21 S2 118.5(12) . . ?
C21 C22 C23 121.6(17) . . ?
C24 C23 C22 118.2(19) . . ?
C25 C24 C23 121.9(15) . . ?
C24 C25 C26 119.6(18) . . ?
C25 C26 C21 119.9(19) . . ?
C61 P1 C41 107.2(7) . . ?
C61 P1 C31 100.6(6) . . ?
C41 P1 C31 101.8(6) . . ?
C61 P1 W1 104.1(4) . . ?
C41 P1 W1 119.6(5) . . ?
C31 P1 W1 121.4(4) . . ?
C36 C31 C32 117.6(13) . . ?
C36 C31 P1 120.8(10) . . ?
C32 C31 P1 121.5(11) . . ?
C33 C32 C31 121.3(15) . . ?
C32 C33 C34 120.8(15) . . ?
C35 C34 C33 118.3(13) . . ?
C36 C35 C34 121.4(14) . . ?
C35 C36 C31 120.4(13) . . ?
C55 Ti1 C51 34.6(6) . . ?
C55 Ti1 C54 35.4(5) . . ?
C51 Ti1 C54 56.6(5) . . ?
C55 Ti1 C61 144.0(5) . . ?
C51 Ti1 C61 164.2(5) . . ?
C54 Ti1 C61 134.0(5) . . ?
C55 Ti1 C64 113.3(6) . . ?
C51 Ti1 C64 138.1(5) . . ?
C54 Ti1 C64 82.6(5) . . ?
C61 Ti1 C64 56.2(5) . . ?
C55 Ti1 C65 146.4(5) . . ?
C51 Ti1 C65 161.2(5) . . ?
C54 Ti1 C65 114.6(5) . . ?
C61 Ti1 C65 33.9(5) . . ?
C64 Ti1 C65 33.2(5) . . ?
C55 Ti1 C52 56.6(5) . . ?
C51 Ti1 C52 32.6(5) . . ?
C54 Ti1 C52 55.9(5) . . ?
C61 Ti1 C52 158.7(5) . . ?
C64 Ti1 C52 117.5(5) . . ?
C65 Ti1 C52 128.8(5) . . ?
C55 Ti1 C62 110.2(6) . . ?
C51 Ti1 C62 140.6(5) . . ?
C54 Ti1 C62 107.5(5) . . ?
C61 Ti1 C62 33.9(4) . . ?
C64 Ti1 C62 55.5(5) . . ?
C65 Ti1 C62 55.4(5) . . ?
C52 Ti1 C62 163.5(5) . . ?
C55 Ti1 C53 60.8(6) . . ?
C51 Ti1 C53 59.4(7) . . ?
C54 Ti1 C53 35.2(6) . . ?
C61 Ti1 C53 136.4(7) . . ?
C64 Ti1 C53 82.2(7) . . ?
C65 Ti1 C53 103.3(7) . . ?
C52 Ti1 C53 36.5(6) . . ?
C62 Ti1 C53 130.5(6) . . ?
C55 Ti1 C63 95.1(6) . . ?
C51 Ti1 C63 129.3(6) . . ?
C54 Ti1 C63 78.0(5) . . ?
C61 Ti1 C63 56.5(5) . . ?
C64 Ti1 C63 33.4(5) . . ?
C65 Ti1 C63 55.4(5) . . ?
C52 Ti1 C63 131.6(5) . . ?
C62 Ti1 C63 33.7(5) . . ?
C53 Ti1 C63 96.8(6) . . ?
C55 Ti1 S1 81.9(4) . . ?
C51 Ti1 S1 83.3(3) . . ?
C54 Ti1 S1 114.8(4) . . ?
C61 Ti1 S1 81.2(4) . . ?
C64 Ti1 S1 126.8(4) . . ?
C65 Ti1 S1 115.1(3) . . ?
C52 Ti1 S1 113.1(3) . . ?
C62 Ti1 S1 71.4(4) . . ?
C53 Ti1 S1 140.8(6) . . ?
C63 Ti1 S1 98.3(4) . . ?
C55 Ti1 S2 133.3(5) . . ?
C51 Ti1 S2 98.9(4) . . ?
C54 Ti1 S2 131.8(4) . . ?
C61 Ti1 S2 81.1(3) . . ?
C64 Ti1 S2 102.4(4) . . ?
C65 Ti1 S2 74.6(3) . . ?
C52 Ti1 S2 80.9(3) . . ?
C62 Ti1 S2 114.6(4) . . ?
C53 Ti1 S2 97.3(4) . . ?
C63 Ti1 S2 129.9(4) . . ?
S1 Ti1 S2 100.32(13) . . ?
C46 C41 C42 117.9(17) . . ?
C46 C41 P1 124.1(12) . . ?
C42 C41 P1 117.9(15) . . ?
C43 C42 C41 123.5(19) . . ?
C42 C43 C44 117.1(17) . . ?
C45 C44 C43 119.4(19) . . ?
C44 C45 C46 121.0(21) . . ?
C41 C46 C45 121.0(17) . . ?
C52 C51 C55 110.7(13) . . ?
C52 C51 Ti1 75.4(8) . . ?
C55 C51 Ti1 71.9(8) . . ?
C51 C52 C53 112.7(14) . . ?
C51 C52 Ti1 72.0(8) . . ?
C53 C52 Ti1 73.0(7) . . ?
C54 C53 C52 97.7(17) . . ?
C54 C53 Si1 130.1(15) . . ?
C52 C53 Si1 127.4(11) . . ?
C54 C53 Ti1 69.7(8) . . ?
C52 C53 Ti1 70.5(9) . . ?
Si1 C53 Ti1 139.1(11) . . ?
C55 C54 C53 114.0(16) . . ?
C55 C54 Ti1 71.3(7) . . ?
C53 C54 Ti1 75.1(9) . . ?
C51 C55 C54 104.7(14) . . ?
C51 C55 Ti1 73.5(9) . . ?
C54 C55 Ti1 73.3(8) . . ?
C62 C61 C65 106.5(13) . . ?
C62 C61 P1 127.9(11) . . ?
C65 C61 P1 124.4(10) . . ?
C62 C61 Ti1 74.3(8) . . ?
C65 C61 Ti1 73.7(8) . . ?
P1 C61 Ti1 107.8(6) . . ?
C61 C62 C63 108.9(14) . . ?
C61 C62 Ti1 71.8(8) . . ?
C63 C62 Ti1 74.1(8) . . ?
C64 C63 C62 106.1(13) . . ?
C64 C63 Ti1 71.2(8) . . ?
C62 C63 Ti1 72.1(8) . . ?
C65 C64 C63 109.6(13) . . ?
C65 C64 Ti1 73.9(8) . . ?
C63 C64 Ti1 75.4(8) . . ?
C64 C65 C61 108.9(13) . . ?
C64 C65 Ti1 72.9(9) . . ?
C61 C65 Ti1 72.4(8) . . ?
C71 Si1 C53 102.7(14) . . ?
C71 Si1 C72 104.5(16) . . ?
C53 Si1 C72 113.6(10) . . ?
C71 Si1 C73 118.9(16) . . ?
C53 Si1 C73 105.3(15) . . ?
C72 Si1 C73 111.8(11) . . ?

loop_
_geom_bond_atom_site_label_1
_geom_bond_atom_site_label_2
_geom_bond_distance
_geom_bond_site_symmetry_2
_geom_bond_publ_flag
W1 C1 1.944(14) . ?
W1 C3 1.971(13) . ?
W1 C2 2.010(15) . ?
W1 S1 2.493(3) . ?
W1 S2 2.509(3) . ?
W1 P1 2.543(3) . ?
W1 Ti1 3.206(3) . ?
C1 O1 1.19(2) . ?
C2 O2 1.14(2) . ?
C3 O3 1.15(2) . ?
S1 C11 1.766(14) . ?
S1 Ti1 2.474(4) . ?
C11 C12 1.41(2) . ?
C11 C16 1.40(3) . ?
C12 C13 1.40(3) . ?
C13 C14 1.35(4) . ?
C15 C14 1.36(4) . ?
C15 C16 1.39(3) . ?
S2 C21 1.798(13) . ?
S2 Ti1 2.513(4) . ?
C21 C22 1.35(2) . ?
C21 C26 1.39(2) . ?
C22 C23 1.40(2) . ?
C23 C24 1.36(3) . ?
C24 C25 1.35(3) . ?
C25 C26 1.39(3) . ?
P1 C61 1.839(14) . ?
P1 C41 1.83(2) . ?
P1 C31 1.841(14) . ?
C31 C36 1.38(2) . ?
C31 C32 1.39(2) . ?
C32 C33 1.36(2) . ?
C33 C34 1.37(2) . ?
C34 C35 1.37(2) . ?
C35 C36 1.37(2) . ?
Ti1 C55 2.338(14) . ?
Ti1 C51 2.359(13) . ?
Ti1 C54 2.365(13) . ?
Ti1 C61 2.386(13) . ?
Ti1 C64 2.390(15) . ?
Ti1 C65 2.403(13) . ?
Ti1 C52 2.401(13) . ?
Ti1 C62 2.418(14) . ?
Ti1 C53 2.44(2) . ?
Ti1 C63 2.443(14) . ?
C41 C46 1.37(2) . ?
C41 C42 1.36(2) . ?
C42 C43 1.35(2) . ?
C43 C44 1.44(3) . ?
C44 C45 1.34(3) . ?
C45 C46 1.36(2) . ?
C51 C52 1.34(2) . ?
C51 C55 1.40(2) . ?
C52 C53 1.52(3) . ?
C53 C54 1.45(2) . ?
C53 Si1 1.78(2) . ?
C54 C55 1.43(2) . ?
C61 C62 1.40(2) . ?
C61 C65 1.40(2) . ?
C62 C63 1.41(2) . ?
C63 C64 1.39(2) . ?
C64 C65 1.37(2) . ?
Si1 C71 1.71(4) . ?
Si1 C72 1.82(3) . ?
Si1 C73 1.92(3) . ?
